data_1100777
loop_
_publ_author_name
'Rolf W. Berg'
'Niels Thorup'

_publ_contact_author_address
;   

Department of Chemistry

Technical University of Denmark

DTU-207

DK-2800 Lyngby

Denmark

;
_publ_contact_author_email rwb@kemi.dtu.dk
_publ_contact_author_fax '+45 4588 3136'
_publ_contact_author_name 'Rolf W. Berg'
_publ_contact_author_phone '+45 4525 2412'
_publ_section_title
;

The Reaction between ZnO and Molten Na2S2O7 or K2S2O7 Forming Na2Zn(SO4)2 or

K2Zn(SO4)2, Studied by Raman Spectroscopy and X-ray Diffraction

;
_journal_name_full 'Inorganic Chemistry'
_journal_page_first 3485
_journal_page_last 3493
_journal_paper_doi 10.1021/ic0500513
_journal_volume 44
_journal_year 2005
_chemical_formula_moiety 'Na2 O8 S2 Zn'
_chemical_formula_sum 'Na2 O8 S2 Zn'
_chemical_formula_weight 303.47
_space_group_IT_number 13
_symmetry_cell_setting monoclinic
_symmetry_space_group_name_Hall '-P 2yac'
_symmetry_space_group_name_H-M 'P 1 2/n 1'
_atom_sites_solution_hydrogens geom
_atom_sites_solution_primary direct
_atom_sites_solution_secondary difmap
_audit_creation_method 'manual editing of SHELXL-97 cif'
_cell_angle_alpha 90.00
_cell_angle_beta 90.879(6)
_cell_angle_gamma 90.00
_cell_formula_units_Z 8
_cell_length_a 8.648(3)
_cell_length_b 10.323(3)
_cell_length_c 15.103(5)
_cell_measurement_reflns_used 923
_cell_measurement_temperature 295(2)
_cell_measurement_theta_max 28.627
_cell_measurement_theta_min 3.342
_cell_volume 1348.1(8)
_computing_cell_refinement 'SAINT ver 6.02a (Bruker AXS, 2000)'
_computing_data_collection 'SMART ver 5.054 (Bruker AXS, 1998)'
_computing_data_reduction 'SAINT ver 6.02a (Bruker AXS, 2000)'
_computing_molecular_graphics 'SHELXTL ver 6.12 (Bruker AXS, 2001)'
_computing_publication_material 'SHELXTL ver 6.12 (Bruker AXS, 2001)'
_computing_structure_refinement 'SHELXTL ver 6.12 (Bruker AXS, 2001)'
_computing_structure_solution 'SHELXTL ver 6.12 (Bruker AXS, 2001)'
_diffrn_ambient_temperature 295(2)
_diffrn_measured_fraction_theta_full 1.000
_diffrn_measured_fraction_theta_max 1.000
_diffrn_measurement_device_type 'Siemens/Bruker SMART 1K'
_diffrn_measurement_method 'omega scan, frame data integration'
_diffrn_radiation_monochromator graphite
_diffrn_radiation_source 'fine-focus sealed tube'
_diffrn_radiation_type MoK\a
_diffrn_radiation_wavelength 0.71073
_diffrn_reflns_av_R_equivalents 0.0702
_diffrn_reflns_av_sigmaI/netI 0.0559
_diffrn_reflns_limit_h_max 10
_diffrn_reflns_limit_h_min -10
_diffrn_reflns_limit_k_max 12
_diffrn_reflns_limit_k_min -12
_diffrn_reflns_limit_l_max 18
_diffrn_reflns_limit_l_min -18
_diffrn_reflns_number 13993
_diffrn_reflns_theta_full 26.36
_diffrn_reflns_theta_max 26.36
_diffrn_reflns_theta_min 1.97
_exptl_absorpt_coefficient_mu 4.401
_exptl_absorpt_correction_T_max 0.9573
_exptl_absorpt_correction_T_min 0.3519
_exptl_absorpt_correction_type multi-scan
_exptl_absorpt_process_details 'SADABS (Sheldrick, 2000)'
_exptl_crystal_colour colourless
_exptl_crystal_density_diffrn 2.991
_exptl_crystal_density_method 'not measured'
_exptl_crystal_description plate
_exptl_crystal_F_000 1184
_exptl_crystal_size_max 0.30
_exptl_crystal_size_mid 0.18
_exptl_crystal_size_min 0.01
_refine_diff_density_max 0.581
_refine_diff_density_min -0.554
_refine_diff_density_rms 0.133
_refine_ls_extinction_method none
_refine_ls_goodness_of_fit_ref 0.999
_refine_ls_hydrogen_treatment mixed
_refine_ls_matrix_type full
_refine_ls_number_parameters 237
_refine_ls_number_reflns 2748
_refine_ls_number_restraints 0
_refine_ls_restrained_S_all 0.999
_refine_ls_R_factor_all 0.0758
_refine_ls_R_factor_gt 0.0369
_refine_ls_shift/su_max 0.001
_refine_ls_shift/su_mean 0.000
_refine_ls_structure_factor_coef Fsqd
_refine_ls_weighting_details 'calc w=1/[\s^2^(Fo^2^)+(0.0399P)^2^+0.3988P] where P=(Fo^2^+2Fc^2^)/3'
_refine_ls_weighting_scheme calc
_refine_ls_wR_factor_gt 0.0810
_refine_ls_wR_factor_ref 0.0945
_reflns_number_gt 1741
_reflns_number_total 2748
_reflns_threshold_expression >2sigma(I)
_cod_data_source_file ic0500513si20050113_124143_1.cif
_cod_data_source_block naznc
_cod_original_cell_volume 1348.1(7)
_cod_database_code 1100777

loop_
_symmetry_equiv_pos_as_xyz
'x, y, z'
'-x+1/2, y, -z+1/2'
'-x, -y, -z'
'x-1/2, -y, z-1/2'

loop_
_atom_site_label
_atom_site_type_symbol
_atom_site_fract_x
_atom_site_fract_y
_atom_site_fract_z
_atom_site_U_iso_or_equiv
_atom_site_adp_type
_atom_site_occupancy
_atom_site_symmetry_multiplicity
_atom_site_calc_flag
_atom_site_refinement_flags
_atom_site_disorder_assembly
_atom_site_disorder_group
Zn1 Zn 0.58357(6) 0.61983(5) 0.12303(3) 0.01704(16) Uani 1 1 d . . .
Zn2 Zn 1.07368(6) 0.87539(5) 0.12374(3) 0.01721(17) Uani 1 1 d . . .
S1 S 0.92734(13) 0.60864(11) 0.15714(7) 0.0139(3) Uani 1 1 d . . .
S2 S 0.92296(13) 1.12960(11) 0.09012(7) 0.0160(3) Uani 1 1 d . . .
S3 S 0.43586(13) 0.88941(11) 0.15759(7) 0.0141(3) Uani 1 1 d . . .
S4 S 0.43670(13) 0.37216(11) 0.09497(7) 0.0156(3) Uani 1 1 d . . .
Na1 Na 0.2500 0.1589(3) 0.2500 0.0301(7) Uani 1 2 d S . .
Na2 Na 0.8023(2) 0.39753(18) -0.01361(12) 0.0252(5) Uani 1 1 d . . .
Na3 Na 1.2500 0.5798(3) 0.2500 0.0286(7) Uani 1 2 d S . .
Na4 Na 0.3021(2) 0.10596(19) 0.01832(13) 0.0306(5) Uani 1 1 d . . .
Na5 Na 0.7500 1.0048(3) 0.2500 0.0357(8) Uani 1 2 d S . .
Na6 Na 0.7500 0.3458(3) 0.2500 0.0491(10) Uani 1 2 d S . .
O1 O 0.7947(4) 0.6968(3) 0.1471(2) 0.0216(8) Uani 1 1 d . . .
O2 O 0.5726(4) 0.5452(3) 0.2555(2) 0.0201(8) Uani 1 1 d . . .
O3 O 0.9287(4) 0.5127(3) 0.0885(2) 0.0293(9) Uani 1 1 d . . .
O4 O 1.0698(3) 0.6873(3) 0.1523(2) 0.0162(7) Uani 1 1 d . . .
O5 O 0.8991(4) 0.9850(3) 0.0856(2) 0.0198(7) Uani 1 1 d . . .
O6 O 0.8280(4) 1.1802(3) 0.1595(2) 0.0230(8) Uani 1 1 d . . .
O7 O 1.0851(4) 1.1552(3) 0.1054(2) 0.0261(8) Uani 1 1 d . . .
O8 O 1.1289(4) 0.8177(3) -0.0035(2) 0.0274(9) Uani 1 1 d . . .
O9 O 0.4154(4) 0.7475(3) 0.1486(2) 0.0206(8) Uani 1 1 d . . .
O10 O 1.2830(4) 0.9494(3) 0.1473(2) 0.0291(9) Uani 1 1 d . . .
O11 O 0.5382(4) 0.9405(3) 0.0933(2) 0.0327(9) Uani 1 1 d . . .
O12 O 1.0037(4) 0.9209(3) 0.2541(2) 0.0296(9) Uani 1 1 d . . .
O13 O 0.6010(4) 0.6799(3) -0.0067(2) 0.0248(8) Uani 1 1 d . . .
O14 O 0.5967(4) 0.4268(3) 0.0929(2) 0.0230(8) Uani 1 1 d . . .
O15 O 0.3350(4) 0.4800(3) 0.1158(2) 0.0269(9) Uani 1 1 d . . .
O16 O 0.4268(4) 0.2705(3) 0.1591(2) 0.0284(9) Uani 1 1 d . . .

loop_
_atom_site_aniso_label
_atom_site_aniso_U_11
_atom_site_aniso_U_22
_atom_site_aniso_U_33
_atom_site_aniso_U_23
_atom_site_aniso_U_13
_atom_site_aniso_U_12
Zn1 0.0170(3) 0.0164(3) 0.0177(3) -0.0030(2) 0.0006(2) 0.0012(2)
Zn2 0.0181(3) 0.0156(3) 0.0179(3) 0.0009(2) -0.0006(2) 0.0021(2)
S1 0.0136(6) 0.0163(7) 0.0117(6) 0.0002(5) 0.0009(5) -0.0026(5)
S2 0.0189(7) 0.0159(7) 0.0134(6) 0.0004(5) 0.0029(5) 0.0047(5)
S3 0.0138(6) 0.0148(6) 0.0140(6) 0.0012(5) 0.0033(5) 0.0007(5)
S4 0.0211(7) 0.0130(6) 0.0126(6) 0.0004(5) 0.0006(5) -0.0011(5)
Na1 0.0393(18) 0.0290(17) 0.0223(16) 0.000 0.0126(14) 0.000
Na2 0.0317(12) 0.0243(12) 0.0196(10) -0.0032(8) 0.0000(9) 0.0086(9)
Na3 0.0258(16) 0.0406(19) 0.0194(15) 0.000 -0.0008(13) 0.000
Na4 0.0348(12) 0.0275(12) 0.0299(11) -0.0057(9) 0.0168(10) -0.0067(9)
Na5 0.0245(17) 0.0322(19) 0.051(2) 0.000 0.0145(15) 0.000
Na6 0.091(3) 0.0189(18) 0.0379(19) 0.000 0.0305(19) 0.000
O1 0.0161(18) 0.025(2) 0.0241(19) 0.0063(15) -0.0013(15) 0.0028(14)
O2 0.026(2) 0.0184(19) 0.0159(17) -0.0048(13) 0.0057(15) -0.0014(14)
O3 0.037(2) 0.029(2) 0.0213(19) -0.0110(15) 0.0019(17) -0.0044(17)
O4 0.0128(17) 0.0137(18) 0.0221(17) 0.0027(14) 0.0038(14) -0.0018(13)
O5 0.0235(18) 0.0153(18) 0.0206(18) 0.0009(14) 0.0011(15) 0.0035(14)
O6 0.028(2) 0.025(2) 0.0170(17) -0.0036(15) 0.0071(15) 0.0076(15)
O7 0.0203(19) 0.028(2) 0.030(2) 0.0000(16) 0.0040(16) -0.0011(15)
O8 0.041(2) 0.027(2) 0.0143(18) 0.0022(15) 0.0019(17) 0.0164(16)
O9 0.021(2) 0.0147(19) 0.0256(18) 0.0023(14) 0.0035(15) 0.0000(14)
O10 0.024(2) 0.021(2) 0.043(2) -0.0004(16) -0.0070(17) 0.0043(15)
O11 0.038(2) 0.026(2) 0.035(2) -0.0019(17) 0.0239(18) -0.0072(17)
O12 0.040(2) 0.033(2) 0.0162(18) 0.0001(16) -0.0068(17) 0.0135(18)
O13 0.038(2) 0.022(2) 0.0144(18) -0.0046(14) -0.0003(16) -0.0075(16)
O14 0.0214(19) 0.0220(19) 0.0256(19) -0.0070(15) 0.0061(15) -0.0060(15)
O15 0.029(2) 0.026(2) 0.025(2) -0.0054(15) -0.0033(16) 0.0099(16)
O16 0.038(2) 0.023(2) 0.025(2) 0.0093(16) 0.0065(18) -0.0008(17)

loop_
_atom_type_symbol
_atom_type_description
_atom_type_scat_dispersion_real
_atom_type_scat_dispersion_imag
_atom_type_scat_source
O O 0.0106 0.0060 'International Tables Vol C Tables 4.2.6.8 and 6.1.1.4'
Na Na 0.0362 0.0249 'International Tables Vol C Tables 4.2.6.8 and 6.1.1.4'
S S 0.1246 0.1234 'International Tables Vol C Tables 4.2.6.8 and 6.1.1.4'
Zn Zn 0.2839 1.4301 'International Tables Vol C Tables 4.2.6.8 and 6.1.1.4'

loop_
_geom_angle_atom_site_label_1
_geom_angle_atom_site_label_2
_geom_angle_atom_site_label_3
_geom_angle
_geom_angle_site_symmetry_1
_geom_angle_site_symmetry_3
_geom_angle_publ_flag
O9 Zn1 O1 111.29(13) . . ?
O9 Zn1 O14 136.52(13) . . ?
O1 Zn1 O14 111.72(13) . . ?
O9 Zn1 O13 92.80(13) . . ?
O1 Zn1 O13 88.47(13) . . ?
O14 Zn1 O13 94.39(13) . . ?
O9 Zn1 O2 90.81(12) . . ?
O1 Zn1 O2 91.51(12) . . ?
O14 Zn1 O2 82.02(12) . . ?
O13 Zn1 O2 176.14(12) . . ?
O9 Zn1 Na3 50.81(10) . 1_455 ?
O1 Zn1 Na3 134.11(9) . 1_455 ?
O14 Zn1 Na3 93.18(10) . 1_455 ?
O13 Zn1 Na3 128.79(10) . 1_455 ?
O2 Zn1 Na3 53.19(9) . 1_455 ?
O9 Zn1 Na2 155.43(10) . . ?
O1 Zn1 Na2 82.74(10) . . ?
O14 Zn1 Na2 39.52(9) . . ?
O13 Zn1 Na2 66.71(10) . . ?
O2 Zn1 Na2 109.45(9) . . ?
Na3 Zn1 Na2 132.39(6) 1_455 . ?
O9 Zn1 Na4 78.96(9) . 3_665 ?
O1 Zn1 Na4 63.40(10) . 3_665 ?
O14 Zn1 Na4 127.00(9) . 3_665 ?
O13 Zn1 Na4 36.45(9) . 3_665 ?
O2 Zn1 Na4 146.13(9) . 3_665 ?
Na3 Zn1 Na4 129.48(6) 1_455 3_665 ?
Na2 Zn1 Na4 90.54(5) . 3_665 ?
O5 Zn2 O4 127.57(13) . . ?
O5 Zn2 O10 121.57(14) . . ?
O4 Zn2 O10 110.72(13) . . ?
O5 Zn2 O8 94.60(13) . . ?
O4 Zn2 O8 85.72(12) . . ?
O10 Zn2 O8 93.11(14) . . ?
O5 Zn2 O12 85.17(13) . . ?
O4 Zn2 O12 90.54(13) . . ?
O10 Zn2 O12 91.16(14) . . ?
O8 Zn2 O12 175.11(14) . . ?
O5 Zn2 Na2 124.85(10) . 3_765 ?
O4 Zn2 Na2 46.68(9) . 3_765 ?
O10 Zn2 Na2 96.38(10) . 3_765 ?
O8 Zn2 Na2 40.68(9) . 3_765 ?
O12 Zn2 Na2 136.34(10) . 3_765 ?
O5 Zn2 Na4 84.92(10) . 1_665 ?
O4 Zn2 Na4 140.84(9) . 1_665 ?
O10 Zn2 Na4 45.69(11) . 1_665 ?
O8 Zn2 Na4 68.49(10) . 1_665 ?
O12 Zn2 Na4 116.32(11) . 1_665 ?
Na2 Zn2 Na4 98.89(5) 3_765 1_665 ?
O5 Zn2 Na5 49.70(9) . . ?
O4 Zn2 Na5 103.17(10) . . ?
O10 Zn2 Na5 117.80(10) . . ?
O8 Zn2 Na5 140.85(10) . . ?
O12 Zn2 Na5 37.34(9) . . ?
Na2 Zn2 Na5 142.59(5) 3_765 . ?
Na4 Zn2 Na5 115.51(6) 1_665 . ?
O3 S1 O1 111.6(2) . . ?
O3 S1 O2 109.9(2) . 2_655 ?
O1 S1 O2 110.94(18) . 2_655 ?
O3 S1 O4 109.10(19) . . ?
O1 S1 O4 107.72(19) . . ?
O2 S1 O4 107.46(19) 2_655 . ?
O3 S1 Na3 103.98(16) . . ?
O1 S1 Na3 142.85(15) . . ?
O2 S1 Na3 64.33(13) 2_655 . ?
O4 S1 Na3 48.25(13) . . ?
O3 S1 Na2 58.97(14) . 3_765 ?
O1 S1 Na2 121.13(13) . 3_765 ?
O2 S1 Na2 127.25(14) 2_655 3_765 ?
O4 S1 Na2 50.33(13) . 3_765 ?
Na3 S1 Na2 69.28(5) . 3_765 ?
O6 S2 O7 112.4(2) . . ?
O6 S2 O8 109.98(19) . 3_775 ?
O7 S2 O8 110.8(2) . 3_775 ?
O6 S2 O5 108.25(18) . . ?
O7 S2 O5 108.72(19) . . ?
O8 S2 O5 106.50(19) 3_775 . ?
O6 S2 Na5 45.93(14) . . ?
O7 S2 Na5 115.25(15) . . ?
O8 S2 Na5 133.60(15) 3_775 . ?
O5 S2 Na5 64.02(13) . . ?
O6 S2 Na2 82.14(14) . 1_565 ?
O7 S2 Na2 102.66(15) . 1_565 ?
O5 S2 Na2 139.21(14) . 1_565 ?
Na5 S2 Na2 123.52(6) . 1_565 ?
O11 S3 O12 108.8(2) . 2_655 ?
O11 S3 O10 109.9(2) . 1_455 ?
O12 S3 O10 108.1(2) 2_655 1_455 ?
O11 S3 O9 112.20(19) . . ?
O12 S3 O9 110.1(2) 2_655 . ?
O10 S3 O9 107.56(19) 1_455 . ?
O11 S3 Na5 68.58(16) . . ?
O10 S3 Na5 129.41(15) 1_455 . ?
O9 S3 Na5 119.89(14) . . ?
O11 S3 Na4 61.68(16) . 1_565 ?
O12 S3 Na4 123.57(15) 2_655 1_565 ?
O10 S3 Na4 48.20(14) 1_455 1_565 ?
O9 S3 Na4 125.20(14) . 1_565 ?
Na5 S3 Na4 108.05(7) . 1_565 ?
O16 S4 O15 111.8(2) . . ?
O16 S4 O13 109.3(2) . 3_665 ?
O15 S4 O13 110.4(2) . 3_665 ?
O16 S4 O14 110.9(2) . . ?
O15 S4 O14 106.2(2) . . ?
O13 S4 O14 108.17(19) 3_665 . ?
O16 S4 Na4 65.75(15) . . ?
O15 S4 Na4 121.18(15) . . ?
O14 S4 Na4 130.51(14) . . ?
O16 S4 Na2 136.15(15) . 3_665 ?
O13 S4 Na2 78.53(14) 3_665 3_665 ?
O14 S4 Na2 106.77(15) . 3_665 ?
Na4 S4 Na2 104.87(6) . 3_665 ?
O16 Na1 O16 121.8(2) 2 . ?
O16 Na1 O7 82.55(11) 2 2_645 ?
O16 Na1 O7 98.28(12) . 2_645 ?
O16 Na1 O7 98.28(12) 2 1_445 ?
O16 Na1 O7 82.55(11) . 1_445 ?
O7 Na1 O7 178.3(2) 2_645 1_445 ?
O16 Na1 O10 88.96(11) 2 2_645 ?
O16 Na1 O10 143.46(12) . 2_645 ?
O7 Na1 O10 64.04(11) 2_645 2_645 ?
O7 Na1 O10 114.45(13) 1_445 2_645 ?
O16 Na1 O10 143.46(13) 2 1_445 ?
O16 Na1 O10 88.96(11) . 1_445 ?
O7 Na1 O10 114.45(13) 2_645 1_445 ?
O7 Na1 O10 64.04(11) 1_445 1_445 ?
O10 Na1 O10 72.33(16) 2_645 1_445 ?
O16 Na1 Na4 54.23(9) 2 2 ?
O16 Na1 Na4 137.16(10) . 2 ?
O7 Na1 Na4 41.30(8) 2_645 2 ?
O7 Na1 Na4 138.31(8) 1_445 2 ?
O10 Na1 Na4 45.12(8) 2_645 2 ?
O10 Na1 Na4 117.32(11) 1_445 2 ?
O16 Na1 Na4 137.16(10) 2 . ?
O16 Na1 Na4 54.23(9) . . ?
O7 Na1 Na4 138.31(8) 2_645 . ?
O7 Na1 Na4 41.30(8) 1_445 . ?
O10 Na1 Na4 117.32(11) 2_645 . ?
O10 Na1 Na4 45.12(8) 1_445 . ?
Na4 Na1 Na4 162.42(11) 2 . ?
O3 Na2 O15 114.42(15) . 3_665 ?
O3 Na2 O8 108.25(15) . 3_765 ?
O15 Na2 O8 136.82(15) 3_665 3_765 ?
O3 Na2 O14 80.30(13) . . ?
O15 Na2 O14 90.02(13) 3_665 . ?
O8 Na2 O14 103.57(13) 3_765 . ?
O3 Na2 O4 122.76(14) . 3_765 ?
O15 Na2 O4 82.16(12) 3_665 3_765 ?
O8 Na2 O4 69.29(11) 3_765 3_765 ?
O14 Na2 O4 156.86(13) . 3_765 ?
O3 Na2 O3 72.31(13) . 3_765 ?
O15 Na2 O3 88.28(13) 3_665 3_765 ?
O8 Na2 O3 98.71(13) 3_765 3_765 ?
O14 Na2 O3 148.97(13) . 3_765 ?
O4 Na2 O3 52.97(10) 3_765 3_765 ?
O3 Na2 S1 97.09(11) . 3_765 ?
O15 Na2 S1 86.10(10) 3_665 3_765 ?
O8 Na2 S1 82.40(10) 3_765 3_765 ?
O14 Na2 S1 173.96(11) . 3_765 ?
O4 Na2 S1 26.63(7) 3_765 3_765 ?
O3 Na2 S1 26.41(7) 3_765 3_765 ?
O3 Na2 S2 88.31(11) . 1_545 ?
O15 Na2 S2 157.08(12) 3_665 1_545 ?
O8 Na2 S2 22.16(8) 3_765 1_545 ?
O14 Na2 S2 91.09(10) . 1_545 ?
O4 Na2 S2 87.96(9) 3_765 1_545 ?
O3 Na2 S2 102.19(10) 3_765 1_545 ?
S1 Na2 S2 94.28(6) 3_765 1_545 ?
O3 Na2 S4 99.69(11) . 3_665 ?
O15 Na2 S4 20.60(8) 3_665 3_665 ?
O8 Na2 S4 150.87(12) 3_765 3_665 ?
O14 Na2 S4 72.74(10) . 3_665 ?
O4 Na2 S4 102.42(9) 3_765 3_665 ?
O3 Na2 S4 97.44(9) 3_765 3_665 ?
S1 Na2 S4 102.50(6) 3_765 3_665 ?
S2 Na2 S4 160.27(7) 1_545 3_665 ?
O3 Na2 Zn2 128.17(12) . 3_765 ?
O15 Na2 Zn2 106.58(10) 3_665 3_765 ?
O8 Na2 Zn2 35.76(8) 3_765 3_765 ?
O14 Na2 Zn2 130.95(10) . 3_765 ?
O4 Na2 Zn2 34.75(7) 3_765 3_765 ?
O3 Na2 Zn2 78.86(8) 3_765 3_765 ?
S1 Na2 Zn2 54.82(4) 3_765 3_765 ?
S2 Na2 Zn2 56.81(4) 1_545 3_765 ?
S4 Na2 Zn2 126.42(6) 3_665 3_765 ?
O3 Na2 Na3 134.97(12) . 3_765 ?
O15 Na2 Na3 41.07(9) 3_665 3_765 ?
O8 Na2 Na3 101.62(11) 3_765 3_765 ?
O14 Na2 Na3 124.43(11) . 3_765 ?
O4 Na2 Na3 41.76(8) 3_765 3_765 ?
O3 Na2 Na3 70.47(8) 3_765 3_765 ?
S1 Na2 Na3 54.11(4) 3_765 3_765 ?
S2 Na2 Na3 123.58(7) 1_545 3_765 ?
S4 Na2 Na3 61.67(5) 3_665 3_765 ?
Zn2 Na2 Na3 67.07(6) 3_765 3_765 ?
O3 Na2 Zn1 61.52(10) . . ?
O15 Na2 Zn1 76.53(9) 3_665 . ?
O8 Na2 Zn1 132.67(10) 3_765 . ?
O14 Na2 Zn1 32.34(8) . . ?
O4 Na2 Zn1 157.32(10) 3_765 . ?
O3 Na2 Zn1 117.98(9) 3_765 . ?
S1 Na2 Zn1 141.77(7) 3_765 . ?
S2 Na2 Zn1 114.72(6) 1_545 . ?
S4 Na2 Zn1 55.96(4) 3_665 . ?
Zn2 Na2 Zn1 163.14(7) 3_765 . ?
Na3 Na2 Zn1 117.60(6) 3_765 . ?
O15 Na3 O15 129.2(2) 2_655 1_655 ?
O15 Na3 O4 83.29(11) 2_655 2_755 ?
O15 Na3 O4 120.90(11) 1_655 2_755 ?
O15 Na3 O4 120.90(11) 2_655 . ?
O15 Na3 O4 83.29(11) 1_655 . ?
O4 Na3 O4 124.94(19) 2_755 . ?
O15 Na3 O9 68.19(11) 2_655 2_655 ?
O15 Na3 O9 156.34(12) 1_655 2_655 ?
O4 Na3 O9 72.69(11) 2_755 2_655 ?
O4 Na3 O9 73.22(12) . 2_655 ?
O15 Na3 O9 156.34(12) 2_655 1_655 ?
O15 Na3 O9 68.19(11) 1_655 1_655 ?
O4 Na3 O9 73.22(12) 2_755 1_655 ?
O4 Na3 O9 72.69(11) . 1_655 ?
O9 Na3 O9 101.28(16) 2_655 1_655 ?
O15 Na3 O2 69.76(10) 2_655 2_655 ?
O15 Na3 O2 103.71(11) 1_655 2_655 ?
O4 Na3 O2 135.29(10) 2_755 2_655 ?
O4 Na3 O2 53.61(9) . 2_655 ?
O9 Na3 O2 64.49(9) 2_655 2_655 ?
O9 Na3 O2 126.28(11) 1_655 2_655 ?
O15 Na3 O2 103.71(11) 2_655 1_655 ?
O15 Na3 O2 69.76(10) 1_655 1_655 ?
O4 Na3 O2 53.61(9) 2_755 1_655 ?
O4 Na3 O2 135.29(10) . 1_655 ?
O9 Na3 O2 126.28(11) 2_655 1_655 ?
O9 Na3 O2 64.49(9) 1_655 1_655 ?
O2 Na3 O2 165.42(17) 2_655 1_655 ?
O15 Na3 S1 86.82(9) 2_655 2_755 ?
O15 Na3 S1 97.91(9) 1_655 2_755 ?
O4 Na3 S1 27.34(7) 2_755 2_755 ?
O4 Na3 S1 143.13(13) . 2_755 ?
O9 Na3 S1 99.20(9) 2_655 2_755 ?
O9 Na3 S1 73.68(8) 1_655 2_755 ?
O2 Na3 S1 154.94(6) 2_655 2_755 ?
O2 Na3 S1 28.16(6) 1_655 2_755 ?
O15 Na3 S1 97.91(9) 2_655 . ?
O15 Na3 S1 86.82(9) 1_655 . ?
O4 Na3 S1 143.13(13) 2_755 . ?
O4 Na3 S1 27.34(7) . . ?
O9 Na3 S1 73.68(8) 2_655 . ?
O9 Na3 S1 99.20(9) 1_655 . ?
O2 Na3 S1 28.16(6) 2_655 . ?
O2 Na3 S1 154.94(6) 1_655 . ?
S1 Na3 S1 169.03(12) 2_755 . ?
O15 Na3 Zn1 47.51(8) 2_655 2_655 ?
O15 Na3 Zn1 140.94(10) 1_655 2_655 ?
O4 Na3 Zn1 98.07(8) 2_755 2_655 ?
O4 Na3 Zn1 75.57(8) . 2_655 ?
O9 Na3 Zn1 34.68(6) 2_655 2_655 ?
O9 Na3 Zn1 132.30(12) 1_655 2_655 ?
O2 Na3 Zn1 37.68(6) 2_655 2_655 ?
O2 Na3 Zn1 145.22(6) 1_655 2_655 ?
S1 Na3 Zn1 118.68(4) 2_755 2_655 ?
S1 Na3 Zn1 59.84(3) . 2_655 ?
O15 Na3 Zn1 140.94(10) 2_655 1_655 ?
O15 Na3 Zn1 47.51(8) 1_655 1_655 ?
O4 Na3 Zn1 75.57(8) 2_755 1_655 ?
O4 Na3 Zn1 98.07(8) . 1_655 ?
O9 Na3 Zn1 132.30(12) 2_655 1_655 ?
O9 Na3 Zn1 34.68(6) 1_655 1_655 ?
O2 Na3 Zn1 145.22(6) 2_655 1_655 ?
O2 Na3 Zn1 37.68(6) 1_655 1_655 ?
S1 Na3 Zn1 59.84(3) 2_755 1_655 ?
S1 Na3 Zn1 118.68(4) . 1_655 ?
Zn1 Na3 Zn1 166.48(10) 2_655 1_655 ?
O11 Na4 O7 164.96(17) 3_665 1_445 ?
O11 Na4 O13 85.48(13) 3_665 3_665 ?
O7 Na4 O13 97.19(13) 1_445 3_665 ?
O11 Na4 O5 83.08(14) 3_665 3_665 ?
O7 Na4 O5 83.08(13) 1_445 3_665 ?
O13 Na4 O5 123.05(14) 3_665 3_665 ?
O11 Na4 O10 119.19(15) 3_665 1_445 ?
O7 Na4 O10 69.43(12) 1_445 1_445 ?
O13 Na4 O10 132.62(14) 3_665 1_445 ?
O5 Na4 O10 100.93(12) 3_665 1_445 ?
O11 Na4 O11 74.21(14) 3_665 1_545 ?
O7 Na4 O11 118.24(13) 1_445 1_545 ?
O13 Na4 O11 109.42(13) 3_665 1_545 ?
O5 Na4 O11 120.32(12) 3_665 1_545 ?
O10 Na4 O11 51.30(10) 1_445 1_545 ?
O11 Na4 O16 116.51(14) 3_665 . ?
O7 Na4 O16 75.93(12) 1_445 . ?
O13 Na4 O16 51.94(11) 3_665 . ?
O5 Na4 O16 156.93(13) 3_665 . ?
O10 Na4 O16 80.72(12) 1_445 . ?
O11 Na4 O16 78.87(11) 1_545 . ?
O11 Na4 S4 103.31(11) 3_665 . ?
O7 Na4 S4 84.34(10) 1_445 . ?
O13 Na4 S4 25.54(8) 3_665 . ?
O5 Na4 S4 142.59(11) 3_665 . ?
O10 Na4 S4 107.28(11) 1_445 . ?
O11 Na4 S4 96.63(10) 1_545 . ?
O16 Na4 S4 26.59(7) . . ?
O11 Na4 S3 96.95(12) 3_665 1_545 ?
O7 Na4 S3 93.76(11) 1_445 1_545 ?
O13 Na4 S3 124.25(12) 3_665 1_545 ?
O5 Na4 S3 112.46(10) 3_665 1_545 ?
O10 Na4 S3 25.49(8) 1_445 1_545 ?
O11 Na4 S3 25.82(6) 1_545 1_545 ?
O16 Na4 S3 78.81(9) . 1_545 ?
S4 Na4 S3 103.39(7) . 1_545 ?
O11 Na4 Zn2 123.71(11) 3_665 1_445 ?
O7 Na4 Zn2 55.50(9) 1_445 1_445 ?
O13 Na4 Zn2 150.69(10) 3_665 1_445 ?
O5 Na4 Zn2 68.81(8) 3_665 1_445 ?
O10 Na4 Zn2 34.15(8) 1_445 1_445 ?
O11 Na4 Zn2 79.57(8) 1_545 1_445 ?
O16 Na4 Zn2 105.67(8) . 1_445 ?
S4 Na4 Zn2 128.79(6) . 1_445 ?
S3 Na4 Zn2 55.78(4) 1_545 1_445 ?
O11 Na4 Na1 148.67(13) 3_665 . ?
O7 Na4 Na1 46.37(9) 1_445 . ?
O13 Na4 Na1 88.84(10) 3_665 . ?
O5 Na4 Na1 124.96(10) 3_665 . ?
O10 Na4 Na1 48.38(9) 1_445 . ?
O11 Na4 Na1 78.77(9) 1_545 . ?
O16 Na4 Na1 41.25(7) . . ?
S4 Na4 Na1 64.20(6) . . ?
S3 Na4 Na1 61.55(6) 1_545 . ?
Zn2 Na4 Na1 65.01(5) 1_445 . ?
O11 Na4 Zn1 63.67(10) 3_665 3_665 ?
O7 Na4 Zn1 112.27(11) 1_445 3_665 ?
O13 Na4 Zn1 31.12(8) 3_665 3_665 ?
O5 Na4 Zn1 96.58(10) 3_665 3_665 ?
O10 Na4 Zn1 162.47(11) 1_445 3_665 ?
O11 Na4 Zn1 119.19(9) 1_545 3_665 ?
O16 Na4 Zn1 82.84(8) . 3_665 ?
S4 Na4 Zn1 56.65(4) . 3_665 ?
S3 Na4 Zn1 143.28(7) 1_545 3_665 ?
Zn2 Na4 Zn1 160.94(7) 1_445 3_665 ?
Na1 Na4 Zn1 119.18(7) . 3_665 ?
O12 Na5 O12 136.9(2) 2_655 . ?
O12 Na5 O6 91.29(12) 2_655 2_655 ?
O12 Na5 O6 122.53(13) . 2_655 ?
O12 Na5 O6 122.53(13) 2_655 . ?
O12 Na5 O6 91.29(12) . . ?
O6 Na5 O6 80.52(17) 2_655 . ?
O12 Na5 O5 63.84(10) 2_655 2_655 ?
O12 Na5 O5 112.80(11) . 2_655 ?
O6 Na5 O5 53.92(10) 2_655 2_655 ?
O6 Na5 O5 134.42(14) . 2_655 ?
O12 Na5 O5 112.80(11) 2_655 . ?
O12 Na5 O5 63.84(10) . . ?
O6 Na5 O5 134.42(14) 2_655 . ?
O6 Na5 O5 53.92(10) . . ?
O5 Na5 O5 171.66(17) 2_655 . ?
O12 Na5 S2 73.53(8) 2_655 2_655 ?
O12 Na5 S2 125.81(8) . 2_655 ?
O6 Na5 S2 25.84(7) 2_655 2_655 ?
O6 Na5 S2 105.86(12) . 2_655 ?
O5 Na5 S2 28.72(7) 2_655 2_655 ?
O5 Na5 S2 159.50(13) . 2_655 ?
O12 Na5 S2 125.81(8) 2_655 . ?
O12 Na5 S2 73.53(8) . . ?
O6 Na5 S2 105.86(12) 2_655 . ?
O6 Na5 S2 25.84(7) . . ?
O5 Na5 S2 159.50(13) 2_655 . ?
O5 Na5 S2 28.72(7) . . ?
S2 Na5 S2 131.51(11) 2_655 . ?
O12 Na5 S3 23.95(8) 2_655 . ?
O12 Na5 S3 130.21(13) . . ?
O6 Na5 S3 106.44(9) 2_655 . ?
O6 Na5 S3 105.95(9) . . ?
O5 Na5 S3 87.78(7) 2_655 . ?
O5 Na5 S3 89.18(8) . . ?
S2 Na5 S3 94.34(3) 2_655 . ?
S2 Na5 S3 102.98(3) . . ?
O12 Na5 S3 130.21(13) 2_655 2_655 ?
O12 Na5 S3 23.95(8) . 2_655 ?
O6 Na5 S3 105.95(9) 2_655 2_655 ?
O6 Na5 S3 106.44(9) . 2_655 ?
O5 Na5 S3 89.18(8) 2_655 2_655 ?
O5 Na5 S3 87.78(7) . 2_655 ?
S2 Na5 S3 102.98(3) 2_655 2_655 ?
S2 Na5 S3 94.34(3) . 2_655 ?
S3 Na5 S3 137.13(11) . 2_655 ?
O12 Na5 Na6 111.54(11) 2_655 1_565 ?
O12 Na5 Na6 111.54(11) . 1_565 ?
O6 Na5 Na6 40.26(9) 2_655 1_565 ?
O6 Na5 Na6 40.26(9) . 1_565 ?
O5 Na5 Na6 94.17(9) 2_655 1_565 ?
O5 Na5 Na6 94.17(9) . 1_565 ?
S2 Na5 Na6 65.75(5) 2_655 1_565 ?
S2 Na5 Na6 65.75(5) . 1_565 ?
S3 Na5 Na6 111.43(5) . 1_565 ?
S3 Na5 Na6 111.43(5) 2_655 1_565 ?
O12 Na5 Zn2 33.05(8) 2_655 2_655 ?
O12 Na5 Zn2 124.78(12) . 2_655 ?
O6 Na5 Zn2 75.65(7) 2_655 2_655 ?
O6 Na5 Zn2 143.56(10) . 2_655 ?
O5 Na5 Zn2 32.08(7) 2_655 2_655 ?
O5 Na5 Zn2 142.59(10) . 2_655 ?
S2 Na5 Zn2 51.09(3) 2_655 2_655 ?
S2 Na5 Zn2 158.08(3) . 2_655 ?
S3 Na5 Zn2 56.72(3) . 2_655 ?
S3 Na5 Zn2 106.39(6) 2_655 2_655 ?
Na6 Na5 Zn2 111.39(4) 1_565 2_655 ?
O6 Na6 O6 83.77(19) 2_645 1_545 ?
O6 Na6 O2 142.82(11) 2_645 2_655 ?
O6 Na6 O2 113.34(11) 1_545 2_655 ?
O6 Na6 O2 113.34(11) 2_645 . ?
O6 Na6 O2 142.82(11) 1_545 . ?
O2 Na6 O2 73.52(16) 2_655 . ?
O6 Na6 O14 81.90(11) 2_645 2_655 ?
O6 Na6 O14 125.55(12) 1_545 2_655 ?
O2 Na6 O14 61.15(10) 2_655 2_655 ?
O2 Na6 O14 90.49(12) . 2_655 ?
O6 Na6 O14 125.55(12) 2_645 . ?
O6 Na6 O14 81.90(11) 1_545 . ?
O2 Na6 O14 90.49(12) 2_655 . ?
O2 Na6 O14 61.15(10) . . ?
O14 Na6 O14 145.59(17) 2_655 . ?
O6 Na6 Na5 41.89(10) 2_645 1_545 ?
O6 Na6 Na5 41.89(10) 1_545 1_545 ?
O2 Na6 Na5 143.24(8) 2_655 1_545 ?
O2 Na6 Na5 143.24(8) . 1_545 ?
O14 Na6 Na5 107.21(9) 2_655 1_545 ?
O14 Na6 Na5 107.21(9) . 1_545 ?
O6 Na6 Na2 58.31(9) 2_645 2_655 ?
O6 Na6 Na2 136.17(12) 1_545 2_655 ?
O2 Na6 Na2 90.11(8) 2_655 2_655 ?
O2 Na6 Na2 77.70(8) . 2_655 ?
O14 Na6 Na2 36.26(7) 2_655 2_655 ?
O14 Na6 Na2 136.75(9) . 2_655 ?
Na5 Na6 Na2 97.57(5) 1_545 2_655 ?
O6 Na6 Na2 136.17(12) 2_645 . ?
O6 Na6 Na2 58.31(9) 1_545 . ?
O2 Na6 Na2 77.70(8) 2_655 . ?
O2 Na6 Na2 90.11(8) . . ?
O14 Na6 Na2 136.75(9) 2_655 . ?
O14 Na6 Na2 36.26(7) . . ?
Na5 Na6 Na2 97.57(5) 1_545 . ?
Na2 Na6 Na2 164.86(10) 2_655 . ?
S1 O1 Zn1 118.47(19) . . ?
S1 O2 Zn1 132.50(19) 2_655 . ?
S1 O2 Na6 113.16(18) 2_655 . ?
Zn1 O2 Na6 102.85(11) . . ?
S1 O2 Na3 87.51(14) 2_655 1_455 ?
Zn1 O2 Na3 89.13(11) . 1_455 ?
Na6 O2 Na3 133.89(14) . 1_455 ?
S1 O3 Na2 149.5(2) . . ?
S1 O3 Na2 94.62(17) . 3_765 ?
Na2 O3 Na2 107.69(13) . 3_765 ?
S1 O4 Zn2 124.30(18) . . ?
S1 O4 Na3 104.41(16) . . ?
Zn2 O4 Na3 124.85(16) . . ?
S1 O4 Na2 103.04(16) . 3_765 ?
Zn2 O4 Na2 98.57(12) . 3_765 ?
Na3 O4 Na2 93.49(11) . 3_765 ?
S2 O5 Zn2 116.88(19) . . ?
S2 O5 Na4 119.48(18) . 3_665 ?
Zn2 O5 Na4 119.38(14) . 3_665 ?
S2 O5 Na5 87.26(15) . . ?
Zn2 O5 Na5 98.22(12) . . ?
Na4 O5 Na5 104.83(12) 3_665 . ?
S2 O6 Na6 151.6(2) . 1_565 ?
S2 O6 Na5 108.22(18) . . ?
Na6 O6 Na5 97.85(13) 1_565 . ?
S2 O7 Na4 130.6(2) . 1_665 ?
S2 O7 Na1 131.20(19) . 1_665 ?
Na4 O7 Na1 92.33(13) 1_665 1_665 ?
S2 O8 Zn2 130.0(2) 3_775 . ?
S2 O8 Na2 121.70(19) 3_775 3_765 ?
Zn2 O8 Na2 103.56(14) . 3_765 ?
S3 O9 Zn1 125.58(19) . . ?
S3 O9 Na3 129.68(17) . 1_455 ?
Zn1 O9 Na3 94.51(12) . 1_455 ?
S3 O10 Zn2 132.3(2) 1_655 . ?
S3 O10 Na4 106.32(18) 1_655 1_665 ?
Zn2 O10 Na4 100.15(15) . 1_665 ?
S3 O10 Na1 112.58(18) 1_655 1_665 ?
Zn2 O10 Na1 107.98(14) . 1_665 ?
Na4 O10 Na1 86.50(12) 1_665 1_665 ?
S3 O11 Na4 145.9(2) . 3_665 ?
S3 O11 Na4 92.50(17) . 1_565 ?
Na4 O11 Na4 105.79(14) 3_665 1_565 ?
S3 O12 Zn2 134.0(2) 2_655 . ?
S3 O12 Na5 115.13(18) 2_655 . ?
Zn2 O12 Na5 109.61(14) . . ?
S4 O13 Zn1 137.1(2) 3_665 . ?
S4 O13 Na4 110.36(18) 3_665 3_665 ?
Zn1 O13 Na4 112.43(14) . 3_665 ?
S4 O14 Zn1 107.96(18) . . ?
S4 O14 Na2 130.70(19) . . ?
Zn1 O14 Na2 108.14(14) . . ?
S4 O14 Na6 107.05(16) . . ?
Zn1 O14 Na6 97.37(13) . . ?
Na2 O14 Na6 100.37(12) . . ?
S4 O15 Na2 125.49(19) . 3_665 ?
S4 O15 Na3 134.8(2) . 1_455 ?
Na2 O15 Na3 99.71(13) 3_665 1_455 ?
S4 O16 Na1 142.6(2) . . ?
S4 O16 Na4 87.65(16) . . ?
Na1 O16 Na4 84.52(12) . . ?

loop_
_geom_bond_atom_site_label_1
_geom_bond_atom_site_label_2
_geom_bond_distance
_geom_bond_site_symmetry_2
_geom_bond_publ_flag
Zn1 O9 2.005(3) . ?
Zn1 O1 2.019(3) . ?
Zn1 O14 2.047(3) . ?
Zn1 O13 2.063(3) . ?
Zn1 O2 2.147(3) . ?
Zn1 Na3 3.5126(10) 1_455 ?
Zn1 Na2 3.636(2) . ?
Zn1 Na4 3.690(2) 3_665 ?
Zn2 O5 1.966(3) . ?
Zn2 O4 1.989(3) . ?
Zn2 O10 1.992(3) . ?
Zn2 O8 2.075(3) . ?
Zn2 O12 2.121(3) . ?
Zn2 Na2 3.451(2) 3_765 ?
Zn2 Na4 3.492(2) 1_665 ?
Zn2 Na5 3.6634(14) . ?
S1 O3 1.434(3) . ?
S1 O1 1.471(3) . ?
S1 O2 1.473(3) 2_655 ?
S1 O4 1.479(3) . ?
S1 Na3 3.1179(14) . ?
S1 Na2 3.213(2) 3_765 ?
S2 O6 1.439(3) . ?
S2 O7 1.442(3) . ?
S2 O8 1.480(3) 3_775 ?
S2 O5 1.509(3) . ?
S2 Na5 3.1365(18) . ?
S2 Na2 3.338(2) 1_565 ?
S3 O11 1.425(3) . ?
S3 O12 1.462(3) 2_655 ?
S3 O10 1.466(3) 1_455 ?
S3 O9 1.481(3) . ?
S3 Na5 3.2605(18) . ?
S3 Na4 3.269(2) 1_565 ?
S4 O16 1.431(3) . ?
S4 O15 1.456(3) . ?
S4 O13 1.469(3) 3_665 ?
S4 O14 1.495(3) . ?
S4 Na4 3.195(2) . ?
S4 Na2 3.370(2) 3_665 ?
Na1 O16 2.369(3) 2 ?
Na1 O16 2.369(3) . ?
Na1 O7 2.591(4) 2_645 ?
Na1 O7 2.591(4) 1_445 ?
Na1 O10 2.679(4) 2_645 ?
Na1 O10 2.679(4) 1_445 ?
Na1 Na4 3.577(2) 2 ?
Na1 Na4 3.577(2) . ?
Na2 O3 2.222(4) . ?
Na2 O15 2.309(4) 3_665 ?
Na2 O8 2.314(4) 3_765 ?
Na2 O14 2.435(4) . ?
Na2 O4 2.539(3) 3_765 ?
Na2 O3 2.762(4) 3_765 ?
Na2 S1 3.213(2) 3_765 ?
Na2 S2 3.338(2) 1_545 ?
Na2 S4 3.370(2) 3_665 ?
Na2 Zn2 3.451(2) 3_765 ?
Na2 Na3 3.599(2) 3_765 ?
Na3 O15 2.399(3) 2_655 ?
Na3 O15 2.399(3) 1_655 ?
Na3 O4 2.402(3) 2_755 ?
Na3 O4 2.402(3) . ?
Na3 O9 2.731(4) 2_655 ?
Na3 O9 2.731(4) 1_655 ?
Na3 O2 2.813(3) 2_655 ?
Na3 O2 2.813(3) 1_655 ?
Na3 S1 3.1179(14) 2_755 ?
Na3 Zn1 3.5126(10) 2_655 ?
Na3 Zn1 3.5127(10) 1_655 ?
Na4 O11 2.247(4) 3_665 ?
Na4 O7 2.363(4) 1_445 ?
Na4 O13 2.371(4) 3_665 ?
Na4 O5 2.507(4) 3_665 ?
Na4 O10 2.539(4) 1_445 ?
Na4 O11 2.881(4) 1_545 ?
Na4 O16 2.915(4) . ?
Na4 S3 3.269(2) 1_545 ?
Na4 Zn2 3.492(2) 1_445 ?
Na4 Zn1 3.690(2) 3_665 ?
Na5 O12 2.359(4) 2_655 ?
Na5 O12 2.359(4) . ?
Na5 O6 2.373(4) 2_655 ?
Na5 O6 2.373(4) . ?
Na5 O5 2.823(3) 2_655 ?
Na5 O5 2.823(3) . ?
Na5 S2 3.1365(18) 2_655 ?
Na5 S3 3.2605(17) 2_655 ?
Na5 Na6 3.520(4) 1_565 ?
Na5 Zn2 3.6634(14) 2_655 ?
Na6 O6 2.297(4) 2_645 ?
Na6 O6 2.297(4) 1_545 ?
Na6 O2 2.569(4) 2_655 ?
Na6 O2 2.569(4) . ?
Na6 O14 2.826(4) 2_655 ?
Na6 O14 2.826(4) . ?
Na6 Na5 3.520(4) 1_545 ?
Na6 Na2 4.049(2) 2_655 ?
O2 S1 1.473(3) 2_655 ?
O2 Na3 2.813(3) 1_455 ?
O3 Na2 2.762(4) 3_765 ?
O4 Na2 2.539(3) 3_765 ?
O5 Na4 2.507(4) 3_665 ?
O6 Na6 2.297(4) 1_565 ?
O7 Na4 2.363(4) 1_665 ?
O7 Na1 2.591(4) 1_665 ?
O8 S2 1.480(3) 3_775 ?
O8 Na2 2.314(4) 3_765 ?
O9 Na3 2.731(4) 1_455 ?
O10 S3 1.466(3) 1_655 ?
O10 Na4 2.539(4) 1_665 ?
O10 Na1 2.679(4) 1_665 ?
O11 Na4 2.247(4) 3_665 ?
O11 Na4 2.881(4) 1_565 ?
O12 S3 1.462(3) 2_655 ?
O13 S4 1.469(3) 3_665 ?
O13 Na4 2.371(4) 3_665 ?
O15 Na2 2.309(4) 3_665 ?
O15 Na3 2.399(3) 1_455 ?
